data_2019930
loop_
_publ_author_name
'Yu, Zi-Qun'
'Wang, Jing-Quan'
'Huang, Ya-Xi'
'Botis, Sanda M.'
'Pan, Yuanming'
'Mi, Jin-Xiao'

_publ_section_title
;
 Polymorphism of NaVO~2~F~2~: a <i>P</i>2~1~/<i>c</i> superstructure with
 pseudosymmetry of <i>P</i>2~1~/<i>m</i> in the subcell
;
_journal_coeditor_code YP3086
_journal_issue 6
_journal_name_full 'Acta Crystallographica Section C'
_journal_page_first
;
;
_journal_paper_doi 10.1107/S2053229615008530
_journal_volume 71
_journal_year 2015
_chemical_formula_iupac 'Na V O2 F2'
_chemical_formula_moiety 'F2 O2 V, Na'
_chemical_formula_sum 'F2 Na O2 V'
_chemical_formula_weight 143.93
_chemical_name_systematic
;
Sodium vanadium dioxide difluoride
;
_space_group_crystal_system monoclinic
_space_group_IT_number 14
_space_group_name_Hall '-P 2ybc'
_space_group_name_H-M_alt 'P 1 21/c 1'
_symmetry_space_group_name_Hall '-P 2ybc'
_symmetry_space_group_name_H-M 'P 1 21/c 1'
_atom_sites_solution_primary direct
_atom_sites_solution_secondary difmap
_audit_creation_method SHELXL-2013
_cell_angle_alpha 90
_cell_angle_beta 110.636(10)
_cell_angle_gamma 90
_cell_formula_units_Z 4
_cell_length_a 6.3846(18)
_cell_length_b 3.6024(9)
_cell_length_c 14.387(4)
_cell_measurement_reflns_used 2232
_cell_measurement_temperature 173(2)
_cell_measurement_theta_max 28.226
_cell_measurement_theta_min 3.015
_cell_volume 309.67(15)
_computing_cell_refinement
;
SAINT (Bruker, 2001)
;
_computing_data_collection
;
SMART (Bruker, 2001)
;
_computing_data_reduction
;
SAINT (Bruker, 2001)
;
_computing_molecular_graphics
;
DIAMOND (Brandenburg, 2012)
;
_computing_publication_material
;
SHELXL2013 (Sheldrick, 2015)
;
_computing_structure_refinement
;
SHELXL2013 (Sheldrick, 2015)
;
_computing_structure_solution
;
SHELXS2013 (Sheldrick, 2015)
;
_diffrn_ambient_temperature 173(2)
_diffrn_measured_fraction_theta_full 0.993
_diffrn_measured_fraction_theta_max 0.947
_diffrn_measurement_device_type 'Bruker CCD area-detector'
_diffrn_measurement_method '1265 images,\f=0, 90, 180 degree, and \D\w=0.3 degree, \c= 54.74 degree'
_diffrn_radiation_monochromator graphite
_diffrn_radiation_source 'fine-focus sealed tube'
_diffrn_radiation_type MoK\a
_diffrn_radiation_wavelength 0.71073
_diffrn_reflns_av_R_equivalents 0.0201
_diffrn_reflns_limit_h_max 8
_diffrn_reflns_limit_h_min -8
_diffrn_reflns_limit_k_max 4
_diffrn_reflns_limit_k_min -4
_diffrn_reflns_limit_l_max 18
_diffrn_reflns_limit_l_min -18
_diffrn_reflns_number 2232
_diffrn_reflns_theta_full 25.242
_diffrn_reflns_theta_max 28.563
_diffrn_reflns_theta_min 3.026
_diffrn_standards_number 0
_exptl_absorpt_coefficient_mu 3.209
_exptl_absorpt_correction_T_max 0.834
_exptl_absorpt_correction_T_min 0.635
_exptl_absorpt_correction_type multi-scan
_exptl_absorpt_process_details
;
(SMART; Bruker, 2001)
;
_exptl_crystal_colour green
_exptl_crystal_density_diffrn 3.087
_exptl_crystal_description prism
_exptl_crystal_F_000 272
_exptl_crystal_size_max 0.500
_exptl_crystal_size_mid 0.300
_exptl_crystal_size_min 0.100
_refine_diff_density_max 0.643
_refine_diff_density_min -0.627
_refine_ls_extinction_coef 0.049(5)
_refine_ls_extinction_expression Fc^*^=kFc[1+0.001xFc^2^\l^3^/sin(2\q)]^-1/4^
_refine_ls_extinction_method
;
SHELXL2013 (Sheldrick, 2015)
;
_refine_ls_goodness_of_fit_ref 1.084
_refine_ls_hydrogen_treatment undef
_refine_ls_matrix_type full
_refine_ls_number_parameters 56
_refine_ls_number_reflns 744
_refine_ls_number_restraints 0
_refine_ls_restrained_S_all 1.084
_refine_ls_R_factor_all 0.0264
_refine_ls_R_factor_gt 0.0259
_refine_ls_shift/su_max 0.000
_refine_ls_shift/su_mean 0.000
_refine_ls_structure_factor_coef Fsqd
_refine_ls_weighting_details
;
w=1/[\s^2^(Fo^2^)+(0.0412P)^2^+0.4648P] where P=(Fo^2^+2Fc^2^)/3
;
_refine_ls_weighting_scheme calc
_refine_ls_wR_factor_gt 0.0778
_refine_ls_wR_factor_ref 0.0786
_reflns_number_gt 726
_reflns_number_total 744
_reflns_threshold_expression I>2\s(I)
_cod_data_source_file yp3086sup1.cif
_cod_data_source_block yzq173
_cod_database_code 2019930
_shelx_space_group_comment
;
The symmetry employed for this shelxl refinement is uniquely defined
by the following loop, which should always be used as a source of
symmetry information in preference to the above space-group names.
They are only intended as comments.
;
_shelx_estimated_absorpt_t_min 0.297
_shelx_estimated_absorpt_t_max 0.740
_shelxl_version_number 20.13

loop_
_space_group_symop_operation_xyz
'x, y, z'
'-x, y+1/2, -z+1/2'
'-x, -y, -z'
'x, -y-1/2, z-1/2'

loop_
_atom_site_type_symbol
_atom_site_label
_atom_site_fract_x
_atom_site_fract_y
_atom_site_fract_z
_atom_site_U_iso_or_equiv
_atom_site_adp_type
_atom_site_calc_flag
_atom_site_occupancy
V V1 0.63842(5) 0.25633(9) 0.35760(3) 0.0105(2) Uani d 1
Na Na1 0.13432(13) 0.7154(2) 0.35395(6) 0.0120(3) Uani d 1
F F1 0.8790(2) 0.2135(3) 0.30904(10) 0.0115(3) Uani d 1
F F2 0.3595(2) 0.2138(3) 0.37051(11) 0.0135(3) Uani d 1
O O1 0.5941(2) 0.7251(3) 0.32098(12) 0.0107(3) Uani d 1
O O2 0.7874(3) 0.2637(4) 0.47197(13) 0.0196(4) Uani d 1

loop_
_atom_site_aniso_label
_atom_site_aniso_U_11
_atom_site_aniso_U_22
_atom_site_aniso_U_33
_atom_site_aniso_U_12
_atom_site_aniso_U_13
_atom_site_aniso_U_23
V1 0.0070(3) 0.0167(3) 0.0082(3) -0.00079(10) 0.00330(17) -0.00107(10)
Na1 0.0127(5) 0.0123(5) 0.0112(5) -0.0001(3) 0.0042(4) -0.0001(3)
F1 0.0082(6) 0.0152(6) 0.0119(6) 0.0001(4) 0.0047(5) 0.0001(4)
F2 0.0107(6) 0.0143(6) 0.0182(6) -0.0004(4) 0.0083(5) -0.0001(4)
O1 0.0103(7) 0.0091(7) 0.0137(8) 0.0000(4) 0.0056(6) 0.0003(5)
O2 0.0154(8) 0.0315(10) 0.0110(8) -0.0016(6) 0.0037(6) -0.0009(5)

loop_
_atom_type_symbol
_atom_type_description
_atom_type_scat_dispersion_real
_atom_type_scat_dispersion_imag
_atom_type_scat_source
O O 0.0106 0.0060 'International Tables Vol C Tables 4.2.6.8 and 6.1.1.4'
F F 0.0171 0.0103 'International Tables Vol C Tables 4.2.6.8 and 6.1.1.4'
Na Na 0.0362 0.0249 'International Tables Vol C Tables 4.2.6.8 and 6.1.1.4'
V V 0.3005 0.5294 'International Tables Vol C Tables 4.2.6.8 and 6.1.1.4'

loop_
_geom_angle_atom_site_label_1
_geom_angle_atom_site_label_2
_geom_angle_atom_site_label_3
_geom_angle_site_symmetry_1
_geom_angle_site_symmetry_3
_geom_angle
O2 V1 O1 . . 105.59(8)
O2 V1 F2 . . 98.23(8)
O1 V1 F2 . . 92.88(6)
O2 V1 F1 . . 96.64(8)
O1 V1 F1 . . 91.91(6)
F2 V1 F1 . . 162.53(7)
O2 V1 O1 . 1_545 105.66(7)
O1 V1 O1 . 1_545 148.71(9)
F2 V1 O1 . 1_545 83.96(6)
F1 V1 O1 . 1_545 83.23(6)
O2 V1 Na1 . 1_655 78.32(7)
O1 V1 Na1 . 1_655 66.64(5)
F2 V1 Na1 . 1_655 156.88(4)
F1 V1 Na1 . 1_655 37.09(4)
O1 V1 Na1 1_545 1_655 119.08(5)
O2 V1 Na1 . . 102.34(7)
O1 V1 Na1 . . 60.47(5)
F2 V1 Na1 . . 32.62(4)
F1 V1 Na1 . . 149.74(4)
O1 V1 Na1 1_545 . 113.38(5)
Na1 V1 Na1 1_655 . 125.21(3)
F2 Na1 F2 1_565 . 105.41(6)
F2 Na1 F1 1_565 2_655 84.50(5)
F2 Na1 F1 . 2_655 84.25(6)
F2 Na1 F1 1_565 1_465 77.10(5)
F2 Na1 F1 . 1_465 170.70(7)
F1 Na1 F1 2_655 1_465 87.11(5)
F2 Na1 F1 1_565 1_455 170.83(7)
F2 Na1 F1 . 1_455 76.71(5)
F1 Na1 F1 2_655 1_455 86.86(5)
F1 Na1 F1 1_465 1_455 99.41(6)
F2 Na1 O2 1_565 3_666 88.51(6)
F2 Na1 O2 . 3_666 91.40(6)
F1 Na1 O2 2_655 3_666 170.48(7)
F1 Na1 O2 1_465 3_666 97.65(6)
F1 Na1 O2 1_455 3_666 100.41(6)
F2 Na1 Na1 1_565 2_545 128.30(6)
F2 Na1 Na1 . 2_545 76.97(4)
F1 Na1 Na1 2_655 2_545 43.89(4)
F1 Na1 Na1 1_465 2_545 94.39(5)
F1 Na1 Na1 1_455 2_545 42.98(4)
O2 Na1 Na1 3_666 2_545 143.04(5)
F2 Na1 Na1 1_565 2 77.08(4)
F2 Na1 Na1 . 2 128.32(6)
F1 Na1 Na1 2_655 2 44.15(4)
F1 Na1 Na1 1_465 2 42.96(4)
F1 Na1 Na1 1_455 2 94.55(5)
O2 Na1 Na1 3_666 2 139.95(5)
Na1 Na1 Na1 2_545 2 64.11(3)
F2 Na1 V1 1_565 1_455 153.69(4)
F2 Na1 V1 . 1_455 99.27(4)
F1 Na1 V1 2_655 1_455 107.19(4)
F1 Na1 V1 1_465 1_455 80.00(4)
F1 Na1 V1 1_455 1_455 29.03(3)
O2 Na1 V1 3_666 1_455 81.84(5)
Na1 Na1 V1 2_545 1_455 66.04(3)
Na1 Na1 V1 2 1_455 94.76(4)
F2 Na1 V1 1_565 . 80.29(4)
F2 Na1 V1 . . 26.24(3)
F1 Na1 V1 2_655 . 74.17(4)
F1 Na1 V1 1_465 . 151.85(4)
F1 Na1 V1 1_455 . 100.32(4)
O2 Na1 V1 3_666 . 98.30(5)
Na1 Na1 V1 2_545 . 86.60(3)
Na1 Na1 V1 2 . 115.34(4)
V1 Na1 V1 1_455 . 125.21(3)
F2 Na1 Na1 1_565 1_545 142.62(4)
F2 Na1 Na1 . 1_545 37.21(4)
F1 Na1 Na1 2_655 1_545 89.83(3)
F1 Na1 Na1 1_465 1_545 139.60(4)
F1 Na1 Na1 1_455 1_545 40.19(4)
O2 Na1 Na1 3_666 1_545 91.81(4)
Na1 Na1 Na1 2_545 1_545 57.944(18)
Na1 Na1 Na1 2 1_545 122.057(17)
V1 Na1 Na1 1_455 1_545 62.561(17)
V1 Na1 Na1 . 1_545 62.673(17)
F2 Na1 Na1 1_565 1_565 37.38(4)
F2 Na1 Na1 . 1_565 142.79(4)
F1 Na1 Na1 2_655 1_565 90.17(3)
F1 Na1 Na1 1_465 1_565 40.40(4)
F1 Na1 Na1 1_455 1_565 139.81(4)
O2 Na1 Na1 3_666 1_565 88.19(4)
Na1 Na1 Na1 2_545 1_565 122.056(18)
Na1 Na1 Na1 2 1_565 57.944(18)
V1 Na1 Na1 1_455 1_565 117.439(17)
V1 Na1 Na1 . 1_565 117.327(17)
Na1 Na1 Na1 1_545 1_565 180.0
V1 F1 Na1 . 2_645 128.64(7)
V1 F1 Na1 . 1_645 122.04(6)
Na1 F1 Na1 2_645 1_645 93.15(5)
V1 F1 Na1 . 1_655 113.88(6)
Na1 F1 Na1 2_645 1_655 92.88(5)
Na1 F1 Na1 1_645 1_655 99.41(6)
V1 F2 Na1 . 1_545 130.59(6)
V1 F2 Na1 . . 121.15(6)
Na1 F2 Na1 1_545 . 105.41(6)
V1 O1 V1 . 1_565 148.71(9)
V1 O2 Na1 . 3_666 157.15(11)

loop_
_geom_bond_atom_site_label_1
_geom_bond_atom_site_label_2
_geom_bond_site_symmetry_2
_geom_bond_distance
V1 O2 . 1.5843(18)
V1 O1 . 1.7618(14)
V1 F2 . 1.8609(14)
V1 F1 . 1.9047(13)
V1 O1 1_545 1.9787(14)
V1 Na1 1_655 3.5887(12)
V1 Na1 . 3.6024(12)
Na1 F2 1_565 2.2596(14)
Na1 F2 . 2.2687(14)
Na1 F1 2_655 2.3163(16)
Na1 F1 1_465 2.3562(14)
Na1 F1 1_455 2.3667(15)
Na1 O2 3_666 2.376(2)
Na1 Na1 2_545 3.3937(16)
Na1 Na1 2 3.3937(16)
Na1 V1 1_455 3.5887(12)
Na1 Na1 1_545 3.6024(9)
Na1 Na1 1_565 3.6024(9)
F1 Na1 2_645 2.3163(16)
F1 Na1 1_645 2.3563(14)
F1 Na1 1_655 2.3667(15)
F2 Na1 1_545 2.2595(14)
O1 V1 1_565 1.9787(14)
O2 Na1 3_666 2.376(2)

_cod_database_fobs_code 2019930
